data_4306801
loop_
_publ_author_name
'Seok Woo Choi'
'Hyun Young Kwak'
'Jung Hee Yoon'
'Hyoung Chan Kim'
'Eui Kwan Koh'
'Chang Seop Hong'

_publ_section_title
;
Intermolecular Contact-Tuned Magnetic Nature in One-Dimensional 3d-5d
Bimetallic Systems: From a Metamagnet to a Single-Chain Magnet
;
_journal_name_full 'Inorganic Chemistry'
_journal_page_first 10214
_journal_page_last 10216
_journal_paper_doi 10.1021/ic801699p
_journal_volume 47
_journal_year 2008
_chemical_formula_sum 'C45 H37 Mn N11 O3 W'
_chemical_formula_weight 1018.65
_chemical_name_systematic
;
 ?
;
_space_group_IT_number 14
_symmetry_cell_setting monoclinic
_symmetry_space_group_name_Hall '-P 2yn'
_symmetry_space_group_name_H-M 'P 1 21/n 1'
_atom_sites_solution_hydrogens geom
_atom_sites_solution_primary direct
_atom_sites_solution_secondary difmap
_audit_creation_method SHELXL-97
_cell_angle_alpha 90.00
_cell_angle_beta 94.1540(10)
_cell_angle_gamma 90.00
_cell_formula_units_Z 4
_cell_length_a 14.5410(3)
_cell_length_b 19.3159(5)
_cell_length_c 14.9197(3)
_cell_measurement_reflns_used 6097
_cell_measurement_temperature 293(2)
_cell_measurement_theta_max 28.102
_cell_measurement_theta_min 2.534
_cell_volume 4179.52(16)
_computing_cell_refinement 'Bruker SMART APEXII'
_computing_data_collection 'Bruker SMART APEXII'
_computing_data_reduction 'Bruker SAINT'
_computing_molecular_graphics WingX
_computing_publication_material WingX
_computing_structure_refinement 'SHELXL-97 (Sheldrick, 1997)'
_computing_structure_solution SHELXTL
_diffrn_ambient_temperature 293(2)
_diffrn_measured_fraction_theta_full 0.998
_diffrn_measured_fraction_theta_max 0.998
_diffrn_measurement_device_type 'CCD area detector'
_diffrn_measurement_method 'Omega and psi scans'
_diffrn_radiation_monochromator graphite
_diffrn_radiation_source 'fine-focus sealed tube'
_diffrn_radiation_type MoK\a
_diffrn_radiation_wavelength 0.71073
_diffrn_reflns_av_R_equivalents 0.0784
_diffrn_reflns_av_sigmaI/netI 0.0505
_diffrn_reflns_limit_h_max 19
_diffrn_reflns_limit_h_min -19
_diffrn_reflns_limit_k_max 25
_diffrn_reflns_limit_k_min -25
_diffrn_reflns_limit_l_max 19
_diffrn_reflns_limit_l_min -19
_diffrn_reflns_number 76031
_diffrn_reflns_theta_full 28.30
_diffrn_reflns_theta_max 28.30
_diffrn_reflns_theta_min 1.73
_exptl_absorpt_coefficient_mu 3.108
_exptl_absorpt_correction_T_max 0.8165
_exptl_absorpt_correction_T_min 0.7281
_exptl_absorpt_correction_type multi-scan
_exptl_absorpt_process_details sadabs
_exptl_crystal_colour brown
_exptl_crystal_density_diffrn 1.619
_exptl_crystal_density_method 'not measured'
_exptl_crystal_description plate
_exptl_crystal_F_000 2028
_exptl_crystal_size_max 0.11
_exptl_crystal_size_mid 0.10
_exptl_crystal_size_min 0.07
_refine_diff_density_max 0.894
_refine_diff_density_min -0.976
_refine_diff_density_rms 0.126
_refine_ls_extinction_method none
_refine_ls_goodness_of_fit_ref 1.028
_refine_ls_hydrogen_treatment constr
_refine_ls_matrix_type full
_refine_ls_number_parameters 555
_refine_ls_number_reflns 10384
_refine_ls_number_restraints 0
_refine_ls_restrained_S_all 1.028
_refine_ls_R_factor_all 0.0571
_refine_ls_R_factor_gt 0.0349
_refine_ls_shift/su_max 0.002
_refine_ls_shift/su_mean 0.000
_refine_ls_structure_factor_coef Fsqd
_refine_ls_weighting_details 'calc w=1/[\s^2^(Fo^2^)+(0.0149P)^2^+5.5137P] where P=(Fo^2^+2Fc^2^)/3'
_refine_ls_weighting_scheme calc
_refine_ls_wR_factor_gt 0.0540
_refine_ls_wR_factor_ref 0.0595
_reflns_number_gt 7988
_reflns_number_total 10384
_reflns_threshold_expression >2sigma(I)
_cod_data_source_file ic801699p_si_003.cif
_cod_data_source_block complex2
_cod_depositor_comments
;
The following automatic conversions were performed:
'_symmetry_cell_setting' value 'Monoclinic' changed to 'monoclinic'
according to '/home/saulius/struct/CIF-dictionaries/cif_core.dic'
dictionary named 'cif_core.dic' version 2.4.1 from 2010-06-29.

Automatic conversion script
Id: cif_fix_enum 1527 2010-12-29 10:47:43Z saulius 
;
_cod_database_code 4306801

loop_
_symmetry_equiv_pos_as_xyz
'x, y, z'
'-x+1/2, y+1/2, -z+1/2'
'-x, -y, -z'
'x-1/2, -y-1/2, z-1/2'

loop_
_atom_site_label
_atom_site_type_symbol
_atom_site_fract_x
_atom_site_fract_y
_atom_site_fract_z
_atom_site_U_iso_or_equiv
_atom_site_adp_type
_atom_site_occupancy
_atom_site_symmetry_multiplicity
_atom_site_calc_flag
_atom_site_refinement_flags
_atom_site_disorder_assembly
_atom_site_disorder_group
W1 W 0.350791(9) 0.743222(6) 0.385527(9) 0.01217(4) Uani 1 1 d . . .
C1 C 0.4138(2) 0.74763(17) 0.2588(2) 0.0171(7) Uani 1 1 d . . .
N1 N 0.44871(19) 0.75048(16) 0.19251(19) 0.0225(6) Uani 1 1 d . . .
C2 C 0.3164(2) 0.84155(18) 0.3241(2) 0.0193(8) Uani 1 1 d . . .
N2 N 0.2970(2) 0.89291(16) 0.2893(2) 0.0279(8) Uani 1 1 d . . .
C3 C 0.4971(2) 0.74710(17) 0.4169(2) 0.0159(6) Uani 1 1 d . . .
N3 N 0.5754(2) 0.74939(17) 0.4328(2) 0.0287(7) Uani 1 1 d . . .
C4 C 0.3840(3) 0.82242(19) 0.4845(3) 0.0238(8) Uani 1 1 d . . .
N4 N 0.4020(3) 0.86335(18) 0.5379(2) 0.0381(9) Uani 1 1 d . . .
C5 C 0.3595(3) 0.69219(19) 0.5146(3) 0.0225(8) Uani 1 1 d . . .
N5 N 0.3684(3) 0.6644(2) 0.5825(2) 0.0392(9) Uani 1 1 d . . .
C6 C 0.2245(2) 0.76634(17) 0.4455(2) 0.0161(7) Uani 1 1 d . . .
N6 N 0.1556(2) 0.77820(15) 0.47648(19) 0.0212(7) Uani 1 1 d . . .
N8 N 0.3809(2) 0.63269(14) 0.35813(19) 0.0168(6) Uani 1 1 d . . .
C16 C 0.4549(3) 0.59806(18) 0.3948(3) 0.0243(8) Uani 1 1 d . . .
H16 H 0.4991 0.6222 0.4307 0.029 Uiso 1 1 calc R . .
C15 C 0.4675(3) 0.52802(19) 0.3810(3) 0.0323(10) Uani 1 1 d . . .
H15 H 0.5200 0.5057 0.4060 0.039 Uiso 1 1 calc R . .
C14 C 0.4011(3) 0.4917(2) 0.3295(3) 0.0379(11) Uani 1 1 d . . .
H14 H 0.4071 0.4443 0.3210 0.045 Uiso 1 1 calc R . .
C13 C 0.3261(3) 0.5266(2) 0.2913(3) 0.0329(10) Uani 1 1 d . . .
H13 H 0.2806 0.5030 0.2566 0.039 Uiso 1 1 calc R . .
C12 C 0.3185(3) 0.59704(19) 0.3045(3) 0.0224(8) Uani 1 1 d . . .
C11 C 0.2426(3) 0.63842(19) 0.2616(2) 0.0223(8) Uani 1 1 d . . .
C10 C 0.1791(3) 0.6118(2) 0.1965(3) 0.0336(10) Uani 1 1 d . . .
H10 H 0.1836 0.5659 0.1785 0.040 Uiso 1 1 calc R . .
C9 C 0.1102(3) 0.6527(2) 0.1587(3) 0.0363(11) Uani 1 1 d . . .
H9 H 0.0678 0.6353 0.1146 0.044 Uiso 1 1 calc R . .
C8 C 0.1048(3) 0.7204(2) 0.1873(3) 0.0329(10) Uani 1 1 d . . .
H8 H 0.0582 0.7492 0.1630 0.039 Uiso 1 1 calc R . .
C7 C 0.1693(2) 0.7452(2) 0.2523(2) 0.0261(8) Uani 1 1 d . . .
H7 H 0.1646 0.7908 0.2715 0.031 Uiso 1 1 calc R . .
N7 N 0.2385(2) 0.70559(15) 0.28870(19) 0.0177(6) Uani 1 1 d . . .
Mn1 Mn 0.54611(3) 0.73751(3) 0.07941(3) 0.01503(11) Uani 1 1 d . . .
N10 N 0.6108(2) 0.66279(14) 0.15175(19) 0.0177(6) Uani 1 1 d . . .
C18 C 0.6952(3) 0.69031(19) 0.1997(3) 0.0250(8) Uani 1 1 d . . .
H18A H 0.7460 0.6883 0.1612 0.030 Uiso 1 1 calc R . .
H18B H 0.7112 0.6627 0.2529 0.030 Uiso 1 1 calc R . .
C17 C 0.6783(3) 0.76464(19) 0.2265(2) 0.0238(8) Uani 1 1 d . . .
H17A H 0.6376 0.7662 0.2753 0.029 Uiso 1 1 calc R . .
H17B H 0.7360 0.7869 0.2464 0.029 Uiso 1 1 calc R . .
N9 N 0.6352(2) 0.80029(14) 0.14618(18) 0.0166(6) Uani 1 1 d . . .
C41 C 0.6503(3) 0.86526(18) 0.1308(2) 0.0203(8) Uani 1 1 d . . .
C42 C 0.7070(3) 0.90898(19) 0.1983(3) 0.0268(9) Uani 1 1 d . . .
H42A H 0.6956 0.8945 0.2581 0.040 Uiso 1 1 calc R . .
H42B H 0.6902 0.9568 0.1905 0.040 Uiso 1 1 calc R . .
H42C H 0.7713 0.9034 0.1893 0.040 Uiso 1 1 calc R . .
C40 C 0.6153(3) 0.89756(17) 0.0469(2) 0.0196(8) Uani 1 1 d . . .
C39 C 0.6574(3) 0.95997(19) 0.0192(3) 0.0302(10) Uani 1 1 d . . .
H39 H 0.7051 0.9792 0.0560 0.036 Uiso 1 1 calc R . .
C38 C 0.6302(3) 0.99224(19) -0.0591(3) 0.0320(10) Uani 1 1 d . . .
H38 H 0.6593 1.0329 -0.0748 0.038 Uiso 1 1 calc R . .
C37 C 0.5578(3) 0.96480(18) -0.1173(3) 0.0247(9) Uani 1 1 d . . .
C36 C 0.5292(3) 0.9957(2) -0.2002(3) 0.0309(10) Uani 1 1 d . . .
H36 H 0.5559 1.0371 -0.2166 0.037 Uiso 1 1 calc R . .
C35 C 0.4629(3) 0.9657(2) -0.2570(3) 0.0322(10) Uani 1 1 d . . .
H35 H 0.4457 0.9864 -0.3119 0.039 Uiso 1 1 calc R . .
C34 C 0.4207(3) 0.9041(2) -0.2329(3) 0.0273(9) Uani 1 1 d . . .
H34 H 0.3761 0.8837 -0.2723 0.033 Uiso 1 1 calc R . .
C33 C 0.4447(3) 0.87340(18) -0.1515(2) 0.0224(8) Uani 1 1 d . . .
H33 H 0.4149 0.8332 -0.1352 0.027 Uiso 1 1 calc R . .
C32 C 0.5138(2) 0.90235(17) -0.0928(2) 0.0189(8) Uani 1 1 d . . .
C31 C 0.5431(2) 0.86913(17) -0.0086(2) 0.0171(7) Uani 1 1 d . . .
O2 O 0.49720(16) 0.81273(11) 0.01163(16) 0.0183(5) Uani 1 1 d . . .
O1 O 0.46205(17) 0.67380(11) 0.02677(16) 0.0183(5) Uani 1 1 d . . .
C30 C 0.4438(3) 0.61102(17) 0.0547(2) 0.0172(7) Uani 1 1 d . . .
C29 C 0.3545(3) 0.58363(17) 0.0258(2) 0.0191(8) Uani 1 1 d . . .
C28 C 0.2866(3) 0.62530(18) -0.0209(2) 0.0203(8) Uani 1 1 d . . .
H28 H 0.3010 0.6705 -0.0362 0.024 Uiso 1 1 calc R . .
C27 C 0.2001(3) 0.6000(2) -0.0437(3) 0.0271(9) Uani 1 1 d . . .
H27 H 0.1556 0.6285 -0.0724 0.032 Uiso 1 1 calc R . .
C26 C 0.1787(3) 0.5312(2) -0.0236(3) 0.0295(9) Uani 1 1 d . . .
H26 H 0.1201 0.5140 -0.0396 0.035 Uiso 1 1 calc R . .
C25 C 0.2434(3) 0.4893(2) 0.0192(3) 0.0305(10) Uani 1 1 d . . .
H25 H 0.2286 0.4435 0.0308 0.037 Uiso 1 1 calc R . .
C24 C 0.3320(3) 0.51407(19) 0.0461(2) 0.0244(8) Uani 1 1 d . . .
C23 C 0.3997(3) 0.47251(19) 0.0947(3) 0.0298(10) Uani 1 1 d . . .
H23 H 0.3874 0.4261 0.1056 0.036 Uiso 1 1 calc R . .
C22 C 0.4809(3) 0.50003(18) 0.1249(3) 0.0265(9) Uani 1 1 d . . .
H22 H 0.5229 0.4721 0.1580 0.032 Uiso 1 1 calc R . .
C21 C 0.5058(3) 0.57011(18) 0.1084(2) 0.0210(8) Uani 1 1 d . . .
C19 C 0.5925(3) 0.59677(18) 0.1495(2) 0.0208(8) Uani 1 1 d . . .
C20 C 0.6621(3) 0.5460(2) 0.1926(3) 0.0327(10) Uani 1 1 d . . .
H20A H 0.7233 0.5632 0.1867 0.049 Uiso 1 1 calc R . .
H20B H 0.6550 0.5019 0.1632 0.049 Uiso 1 1 calc R . .
H20C H 0.6519 0.5409 0.2551 0.049 Uiso 1 1 calc R . .
C43 C 0.0485(3) 0.1781(2) 0.6954(3) 0.0428(12) Uani 1 1 d . . .
H43A H 0.0653 0.2231 0.7184 0.064 Uiso 1 1 calc R . .
H43B H 0.0035 0.1827 0.6455 0.064 Uiso 1 1 calc R . .
H43C H 0.1022 0.1552 0.6759 0.064 Uiso 1 1 calc R . .
O3 O 0.0116(2) 0.13898(16) 0.7629(2) 0.0433(8) Uani 1 1 d . . .
H3 H 0.0447 0.1426 0.8095 0.065 Uiso 1 1 calc R . .
C44 C 0.2666(3) 0.8235(2) 1.0448(3) 0.0370(10) Uani 1 1 d . . .
H44A H 0.2340 0.7802 1.0421 0.055 Uiso 1 1 calc R . .
H44B H 0.2682 0.8416 1.1048 0.055 Uiso 1 1 calc R . .
H44C H 0.3284 0.8164 1.0281 0.055 Uiso 1 1 calc R . .
C45 C 0.2200(3) 0.8722(2) 0.9833(3) 0.0391(11) Uani 1 1 d . . .
N11 N 0.1836(3) 0.9103(2) 0.9347(4) 0.0673(15) Uani 1 1 d . . .

loop_
_atom_site_aniso_label
_atom_site_aniso_U_11
_atom_site_aniso_U_22
_atom_site_aniso_U_33
_atom_site_aniso_U_23
_atom_site_aniso_U_13
_atom_site_aniso_U_12
W1 0.01124(6) 0.01450(6) 0.01093(6) -0.00067(6) 0.00178(4) 0.00045(6)
C1 0.0147(16) 0.0173(16) 0.0190(16) 0.0008(14) -0.0001(13) 0.0019(15)
N1 0.0188(15) 0.0292(16) 0.0200(14) 0.0020(14) 0.0045(12) 0.0035(14)
C2 0.0161(19) 0.0238(18) 0.0184(19) -0.0022(14) 0.0040(15) 0.0023(15)
N2 0.028(2) 0.0247(17) 0.031(2) 0.0040(14) 0.0029(16) 0.0039(14)
C3 0.0146(16) 0.0173(16) 0.0156(15) -0.0007(14) 0.0010(13) -0.0002(15)
N3 0.0220(17) 0.0311(17) 0.0325(17) -0.0001(15) -0.0014(14) -0.0005(16)
C4 0.018(2) 0.029(2) 0.024(2) -0.0060(16) -0.0050(17) 0.0068(16)
N4 0.037(2) 0.037(2) 0.038(2) -0.0156(17) -0.0125(18) 0.0160(17)
C5 0.018(2) 0.0286(19) 0.021(2) -0.0001(15) 0.0052(17) 0.0047(16)
N5 0.036(2) 0.058(2) 0.024(2) 0.0137(17) 0.0068(17) 0.0076(19)
C6 0.0178(17) 0.0193(17) 0.0108(15) 0.0021(13) -0.0010(13) 0.0027(14)
N6 0.0190(17) 0.0301(16) 0.0148(15) -0.0001(12) 0.0040(13) 0.0027(13)
N8 0.0174(16) 0.0161(14) 0.0169(15) -0.0007(11) 0.0013(13) -0.0013(12)
C16 0.028(2) 0.0205(18) 0.024(2) -0.0013(15) -0.0014(17) 0.0046(16)
C15 0.040(3) 0.024(2) 0.032(2) 0.0006(17) 0.001(2) 0.0107(18)
C14 0.050(3) 0.0165(19) 0.048(3) -0.0100(18) 0.008(2) -0.0015(19)
C13 0.035(3) 0.027(2) 0.037(3) -0.0098(18) 0.004(2) -0.0094(18)
C12 0.020(2) 0.0272(19) 0.021(2) -0.0052(15) 0.0075(17) -0.0049(16)
C11 0.0160(19) 0.031(2) 0.021(2) -0.0062(15) 0.0079(16) -0.0051(16)
C10 0.022(2) 0.047(3) 0.033(2) -0.0170(19) 0.0050(19) -0.0110(19)
C9 0.021(2) 0.065(3) 0.023(2) -0.016(2) -0.0014(18) -0.008(2)
C8 0.016(2) 0.063(3) 0.019(2) 0.0010(18) 0.0017(16) 0.0039(19)
C7 0.0189(18) 0.039(2) 0.0213(17) -0.0032(17) 0.0050(15) -0.0027(18)
N7 0.0118(15) 0.0272(16) 0.0140(15) -0.0013(12) 0.0014(12) 0.0003(12)
Mn1 0.0128(2) 0.0188(2) 0.0135(2) 0.0026(2) 0.0018(2) -0.0015(2)
N10 0.0137(16) 0.0233(15) 0.0162(16) 0.0034(12) 0.0026(13) -0.0001(12)
C18 0.022(2) 0.031(2) 0.021(2) 0.0067(16) -0.0014(17) 0.0003(16)
C17 0.0190(19) 0.037(2) 0.0139(17) 0.0025(15) -0.0060(14) -0.0039(17)
N9 0.0148(16) 0.0247(15) 0.0104(14) -0.0015(11) 0.0011(12) -0.0007(12)
C41 0.0183(19) 0.0264(18) 0.016(2) -0.0033(14) 0.0028(16) -0.0015(16)
C42 0.028(2) 0.026(2) 0.025(2) -0.0066(16) -0.0046(18) -0.0006(17)
C40 0.020(2) 0.0200(17) 0.0193(19) -0.0018(14) 0.0015(16) -0.0021(15)
C39 0.028(2) 0.026(2) 0.035(2) 0.0005(17) -0.0063(19) -0.0137(17)
C38 0.034(3) 0.0228(19) 0.038(3) 0.0088(17) -0.005(2) -0.0124(18)
C37 0.025(2) 0.0208(18) 0.028(2) 0.0028(15) 0.0017(18) -0.0040(16)
C36 0.035(2) 0.025(2) 0.033(2) 0.0114(17) 0.001(2) -0.0060(18)
C35 0.036(3) 0.035(2) 0.025(2) 0.0145(17) -0.001(2) 0.0035(19)
C34 0.022(2) 0.034(2) 0.025(2) 0.0030(16) -0.0052(17) 0.0014(17)
C33 0.021(2) 0.0219(18) 0.025(2) 0.0001(15) 0.0014(17) -0.0003(15)
C32 0.0165(19) 0.0195(17) 0.0209(19) 0.0018(14) 0.0019(16) 0.0009(14)
C31 0.0142(18) 0.0184(16) 0.0193(18) 0.0006(13) 0.0045(15) -0.0007(14)
O2 0.0140(13) 0.0199(12) 0.0207(13) 0.0051(10) -0.0016(11) -0.0026(10)
O1 0.0174(14) 0.0177(12) 0.0198(13) 0.0051(10) 0.0006(11) -0.0054(10)
C30 0.0192(19) 0.0208(17) 0.0124(17) -0.0007(13) 0.0059(15) -0.0013(14)
C29 0.022(2) 0.0215(17) 0.0148(18) -0.0015(13) 0.0063(16) -0.0044(15)
C28 0.023(2) 0.0203(17) 0.0182(19) 0.0021(14) 0.0023(16) -0.0041(15)
C27 0.026(2) 0.032(2) 0.022(2) 0.0001(16) -0.0017(18) -0.0042(17)
C26 0.028(2) 0.039(2) 0.021(2) -0.0027(17) 0.0002(18) -0.0142(19)
C25 0.044(3) 0.027(2) 0.020(2) 0.0015(16) -0.0009(19) -0.0204(19)
C24 0.030(2) 0.0257(19) 0.0177(19) -0.0025(15) 0.0028(17) -0.0069(17)
C23 0.047(3) 0.0189(18) 0.024(2) 0.0048(15) 0.001(2) -0.0031(18)
C22 0.033(2) 0.0220(19) 0.024(2) 0.0047(15) -0.0024(18) 0.0027(17)
C21 0.024(2) 0.0201(18) 0.0193(19) 0.0031(14) 0.0071(16) 0.0024(15)
C19 0.023(2) 0.0258(19) 0.0142(18) 0.0043(14) 0.0068(16) 0.0051(16)
C20 0.032(2) 0.031(2) 0.035(2) 0.0042(18) -0.003(2) 0.0066(18)
C43 0.046(3) 0.053(3) 0.031(3) 0.005(2) 0.009(2) 0.005(2)
O3 0.054(2) 0.0432(17) 0.0311(17) 0.0027(14) -0.0060(16) -0.0198(16)
C44 0.030(2) 0.038(2) 0.042(3) 0.003(2) -0.002(2) -0.004(2)
C45 0.028(3) 0.041(3) 0.046(3) 0.005(2) -0.009(2) -0.017(2)
N11 0.055(3) 0.052(3) 0.089(4) 0.022(3) -0.033(3) -0.026(2)

loop_
_atom_type_symbol
_atom_type_description
_atom_type_scat_dispersion_real
_atom_type_scat_dispersion_imag
_atom_type_scat_source
C C 0.0033 0.0016 'International Tables Vol C Tables 4.2.6.8 and 6.1.1.4'
H H 0.0000 0.0000 'International Tables Vol C Tables 4.2.6.8 and 6.1.1.4'
N N 0.0061 0.0033 'International Tables Vol C Tables 4.2.6.8 and 6.1.1.4'
O O 0.0106 0.0060 'International Tables Vol C Tables 4.2.6.8 and 6.1.1.4'
Mn Mn 0.3368 0.7283 'International Tables Vol C Tables 4.2.6.8 and 6.1.1.4'
W W -0.8490 6.8722 'International Tables Vol C Tables 4.2.6.8 and 6.1.1.4'

loop_
_geom_angle_atom_site_label_1
_geom_angle_atom_site_label_2
_geom_angle_atom_site_label_3
_geom_angle
_geom_angle_site_symmetry_1
_geom_angle_site_symmetry_3
_geom_angle_publ_flag
C3 W1 C6 139.99(12) . . ?
C3 W1 C2 104.96(13) . . ?
C6 W1 C2 79.31(13) . . ?
C3 W1 C4 69.90(13) . . ?
C6 W1 C4 73.94(13) . . ?
C2 W1 C4 72.48(14) . . ?
C3 W1 C5 80.08(13) . . ?
C6 W1 C5 73.75(13) . . ?
C2 W1 C5 141.22(13) . . ?
C4 W1 C5 73.58(14) . . ?
C3 W1 C1 73.34(12) . . ?
C6 W1 C1 141.79(12) . . ?
C2 W1 C1 72.12(13) . . ?
C4 W1 C1 118.86(14) . . ?
C5 W1 C1 142.84(13) . . ?
C3 W1 N7 145.42(11) . . ?
C6 W1 N7 74.24(11) . . ?
C2 W1 N7 82.81(12) . . ?
C4 W1 N7 142.62(12) . . ?
C5 W1 N7 115.06(13) . . ?
C1 W1 N7 77.44(11) . . ?
C3 W1 N8 82.42(11) . . ?
C6 W1 N8 117.54(11) . . ?
C2 W1 N8 144.31(12) . . ?
C4 W1 N8 140.32(12) . . ?
C5 W1 N8 74.10(12) . . ?
C1 W1 N8 77.02(11) . . ?
N7 W1 N8 73.26(10) . . ?
N1 C1 W1 178.7(3) . . ?
C1 N1 Mn1 165.0(3) . . ?
N2 C2 W1 178.0(3) . . ?
N3 C3 W1 179.3(3) . . ?
N4 C4 W1 178.7(4) . . ?
N5 C5 W1 176.8(3) . . ?
N6 C6 W1 178.8(3) . . ?
C6 N6 Mn1 153.9(3) . 4_576 ?
C16 N8 C12 117.9(3) . . ?
C16 N8 W1 124.3(2) . . ?
C12 N8 W1 117.7(2) . . ?
N8 C16 C15 122.4(4) . . ?
C14 C15 C16 119.0(4) . . ?
C13 C14 C15 119.0(4) . . ?
C14 C13 C12 119.7(4) . . ?
N8 C12 C13 121.9(4) . . ?
N8 C12 C11 115.5(3) . . ?
C13 C12 C11 122.6(4) . . ?
N7 C11 C10 121.3(4) . . ?
N7 C11 C12 115.9(3) . . ?
C10 C11 C12 122.8(3) . . ?
C9 C10 C11 120.3(4) . . ?
C10 C9 C8 118.5(4) . . ?
C9 C8 C7 119.6(4) . . ?
N7 C7 C8 122.3(4) . . ?
C7 N7 C11 118.0(3) . . ?
C7 N7 W1 124.7(2) . . ?
C11 N7 W1 117.3(2) . . ?
O1 Mn1 O2 94.15(10) . . ?
O1 Mn1 N9 174.59(11) . . ?
O2 Mn1 N9 90.31(11) . . ?
O1 Mn1 N10 91.12(11) . . ?
O2 Mn1 N10 173.96(11) . . ?
N9 Mn1 N10 84.59(12) . . ?
O1 Mn1 N1 87.77(11) . . ?
O2 Mn1 N1 94.68(11) . . ?
N9 Mn1 N1 88.82(11) . . ?
N10 Mn1 N1 88.46(11) . . ?
O1 Mn1 N6 95.48(11) . 4_675 ?
O2 Mn1 N6 89.77(11) . 4_675 ?
N9 Mn1 N6 87.59(11) . 4_675 ?
N10 Mn1 N6 86.79(11) . 4_675 ?
N1 Mn1 N6 174.29(11) . 4_675 ?
C19 N10 C18 121.8(3) . . ?
C19 N10 Mn1 127.3(3) . . ?
C18 N10 Mn1 110.2(2) . . ?
N10 C18 C17 108.9(3) . . ?
N9 C17 C18 107.1(3) . . ?
C41 N9 C17 121.7(3) . . ?
C41 N9 Mn1 127.9(2) . . ?
C17 N9 Mn1 110.1(2) . . ?
N9 C41 C40 120.9(3) . . ?
N9 C41 C42 120.9(3) . . ?
C40 C41 C42 118.2(3) . . ?
C31 C40 C39 118.6(3) . . ?
C31 C40 C41 122.7(3) . . ?
C39 C40 C41 118.7(3) . . ?
C38 C39 C40 122.2(4) . . ?
C39 C38 C37 120.8(4) . . ?
C36 C37 C38 122.6(3) . . ?
C36 C37 C32 118.3(4) . . ?
C38 C37 C32 119.1(3) . . ?
C35 C36 C37 121.1(4) . . ?
C36 C35 C34 120.4(4) . . ?
C33 C34 C35 120.4(4) . . ?
C34 C33 C32 120.4(3) . . ?
C33 C32 C37 119.5(3) . . ?
C33 C32 C31 121.2(3) . . ?
C37 C32 C31 119.3(3) . . ?
O2 C31 C40 123.8(3) . . ?
O2 C31 C32 116.2(3) . . ?
C40 C31 C32 120.0(3) . . ?
C31 O2 Mn1 125.5(2) . . ?
C30 O1 Mn1 127.9(2) . . ?
O1 C30 C21 124.3(3) . . ?
O1 C30 C29 116.2(3) . . ?
C21 C30 C29 119.5(3) . . ?
C28 C29 C24 118.6(3) . . ?
C28 C29 C30 121.3(3) . . ?
C24 C29 C30 120.0(3) . . ?
C27 C28 C29 121.0(3) . . ?
C28 C27 C26 120.0(4) . . ?
C25 C26 C27 120.4(4) . . ?
C26 C25 C24 121.3(4) . . ?
C25 C24 C29 118.8(4) . . ?
C25 C24 C23 122.6(3) . . ?
C29 C24 C23 118.7(4) . . ?
C22 C23 C24 120.3(3) . . ?
C23 C22 C21 123.1(4) . . ?
C30 C21 C22 118.1(3) . . ?
C30 C21 C19 122.8(3) . . ?
C22 C21 C19 119.1(3) . . ?
N10 C19 C21 121.8(3) . . ?
N10 C19 C20 119.5(3) . . ?
C21 C19 C20 118.7(3) . . ?
N11 C45 C44 179.7(7) . . ?

loop_
_geom_bond_atom_site_label_1
_geom_bond_atom_site_label_2
_geom_bond_distance
_geom_bond_site_symmetry_2
_geom_bond_publ_flag
W1 C3 2.146(3) . ?
W1 C6 2.148(3) . ?
W1 C2 2.152(4) . ?
W1 C4 2.156(4) . ?
W1 C5 2.159(4) . ?
W1 C1 2.161(3) . ?
W1 N7 2.223(3) . ?
W1 N8 2.223(3) . ?
C1 N1 1.146(4) . ?
N1 Mn1 2.294(3) . ?
C2 N2 1.145(4) . ?
C3 N3 1.148(4) . ?
C4 N4 1.140(5) . ?
C5 N5 1.144(5) . ?
C6 N6 1.156(4) . ?
N6 Mn1 2.311(3) 4_576 ?
N8 C16 1.349(5) . ?
N8 C12 1.354(5) . ?
C16 C15 1.383(5) . ?
C15 C14 1.382(6) . ?
C14 C13 1.371(6) . ?
C13 C12 1.380(5) . ?
C12 C11 1.471(5) . ?
C11 N7 1.361(4) . ?
C11 C10 1.390(5) . ?
C10 C9 1.366(6) . ?
C9 C8 1.379(6) . ?
C8 C7 1.385(5) . ?
C7 N7 1.346(5) . ?
Mn1 O1 1.867(2) . ?
Mn1 O2 1.880(2) . ?
Mn1 N9 1.988(3) . ?
Mn1 N10 1.997(3) . ?
Mn1 N6 2.311(3) 4_675 ?
N10 C19 1.303(4) . ?
N10 C18 1.474(5) . ?
C18 C17 1.515(5) . ?
C17 N9 1.482(4) . ?
N9 C41 1.297(4) . ?
C41 C40 1.457(5) . ?
C41 C42 1.513(5) . ?
C40 C31 1.401(5) . ?
C40 C39 1.427(5) . ?
C39 C38 1.358(5) . ?
C38 C37 1.417(5) . ?
C37 C36 1.409(5) . ?
C37 C32 1.425(5) . ?
C36 C35 1.364(6) . ?
C35 C34 1.399(5) . ?
C34 C33 1.374(5) . ?
C33 C32 1.401(5) . ?
C32 C31 1.447(5) . ?
C31 O2 1.324(4) . ?
O1 C30 1.316(4) . ?
C30 C21 1.405(5) . ?
C30 C29 1.439(5) . ?
C29 C28 1.417(5) . ?
C29 C24 1.421(5) . ?
C28 C27 1.369(5) . ?
C27 C26 1.403(5) . ?
C26 C25 1.364(6) . ?
C25 C24 1.405(5) . ?
C24 C23 1.427(6) . ?
C23 C22 1.343(6) . ?
C22 C21 1.427(5) . ?
C21 C19 1.454(5) . ?
C19 C20 1.518(5) . ?
C43 O3 1.396(5) . ?
C44 C45 1.446(6) . ?
C45 N11 1.138(6) . ?
